data_1514564
loop_
_publ_author_name
'Za\"im, Amir'
'Favera, Natalia Dalla'
'Gu\'en\'ee, Laure'
'Nozary, Homayoun'
'Hoang, Thi Nhu Y.'
'Eliseeva, Svetlana V.'
'Petoud, St\'ephane'
'Piguet, Claude'

_publ_section_title
;
 Lanthanide hexafluoroacetylacetonates vs. nitrates for the controlled
 loading of luminescent polynuclear single-stranded oligomers
;
_journal_issue 3
_journal_name_full 'Chemical Science'
_journal_page_first 1125
_journal_paper_doi 10.1039/c2sc21982d
_journal_volume 4
_journal_year 2013
_chemical_formula_moiety 'C34 H25 Eu F18 N4 O7'
_chemical_formula_sum 'C34 H25 Eu F18 N4 O7'
_chemical_formula_weight 1095.54
_chemical_name_systematic
;
?
;
_space_group_IT_number 14
_symmetry_cell_setting monoclinic
_symmetry_space_group_name_Hall '-P 2ybc'
_symmetry_space_group_name_H-M 'P 1 21/c 1'
_atom_sites_solution_hydrogens geom
_atom_sites_solution_primary direct
_atom_sites_solution_secondary difmap
_audit_creation_method SHELXL-97
_cell_angle_alpha 90.00
_cell_angle_beta 117.5470(10)
_cell_angle_gamma 90.00
_cell_formula_units_Z 4
_cell_length_a 12.48340(10)
_cell_length_b 18.5861(2)
_cell_length_c 20.5491(3)
_cell_measurement_reflns_used 34581
_cell_measurement_temperature 180(2)
_cell_measurement_theta_max 29.5212
_cell_measurement_theta_min 1.9792
_cell_volume 4227.24(9)
_computing_cell_refinement
;
CrysAlisPro, Oxford Diffraction Ltd.,
Version 1.171.34.44 (release 25-10-2010 CrysAlis171 .NET)
(compiled Oct 25 2010,18:11:34)
;
_computing_data_collection
;
CrysAlisPro, Oxford Diffraction Ltd.,
Version 1.171.34.44 (release 25-10-2010 CrysAlis171 .NET)
(compiled Oct 25 2010,18:11:34)
;
_computing_data_reduction
;
CrysAlisPro, Oxford Diffraction Ltd.,
Version 1.171.34.44 (release 25-10-2010 CrysAlis171 .NET)
(compiled Oct 25 2010,18:11:34)
;
_computing_molecular_graphics 'ORTEP 3 (Farrugia, 1997)'
_computing_publication_material SHELX_ACTA
_computing_structure_refinement 'SHELXL-97 (Sheldrick, 2008)'
_computing_structure_solution 'SHELXS-97 (Sheldrick, 2008)'
_diffrn_ambient_temperature 180(2)
_diffrn_measured_fraction_theta_full 0.999
_diffrn_measured_fraction_theta_max 0.915
_diffrn_measurement_device_type 'SuperNova, Dual, Cu at zero, Atlas'
_diffrn_measurement_method '\w scans'
_diffrn_radiation_monochromator mirror
_diffrn_radiation_source 'SuperNova (Mo) X-ray Source'
_diffrn_radiation_type MoK\a
_diffrn_radiation_wavelength 0.71073
_diffrn_reflns_av_R_equivalents 0.0311
_diffrn_reflns_av_sigmaI/netI 0.0263
_diffrn_reflns_limit_h_max 17
_diffrn_reflns_limit_h_min -15
_diffrn_reflns_limit_k_max 25
_diffrn_reflns_limit_k_min -23
_diffrn_reflns_limit_l_max 25
_diffrn_reflns_limit_l_min -26
_diffrn_reflns_number 70644
_diffrn_reflns_theta_full 26.32
_diffrn_reflns_theta_max 29.59
_diffrn_reflns_theta_min 1.98
_exptl_absorpt_coefficient_mu 1.612
_exptl_absorpt_correction_T_max 0.853
_exptl_absorpt_correction_T_min 0.762
_exptl_absorpt_correction_type analytical
_exptl_absorpt_process_details
;
CrysAlisPro, Oxford Diffraction Ltd.,
Version 1.171.34.44 (release 25-10-2010 CrysAlis171 .NET)
(compiled Oct 25 2010,18:11:34)
Analytical numeric absorption correction using a multifaceted crystal
model based on expressions derived by R.C. Clark & J.S. Reid.
(Clark, R. C. & Reid, J. S. (1995). Acta Cryst. A51, 887-897)
;
_exptl_crystal_colour colorless
_exptl_crystal_density_diffrn 1.721
_exptl_crystal_density_method 'not measured'
_exptl_crystal_description plate
_exptl_crystal_F_000 2152
_exptl_crystal_size_max 0.3305
_exptl_crystal_size_mid 0.2151
_exptl_crystal_size_min 0.1653
_refine_diff_density_max 1.827
_refine_diff_density_min -1.108
_refine_diff_density_rms 0.130
_refine_ls_extinction_method none
_refine_ls_goodness_of_fit_ref 1.049
_refine_ls_hydrogen_treatment constr
_refine_ls_matrix_type full
_refine_ls_number_parameters 573
_refine_ls_number_reflns 10864
_refine_ls_number_restraints 12
_refine_ls_restrained_S_all 1.056
_refine_ls_R_factor_all 0.0504
_refine_ls_R_factor_gt 0.0412
_refine_ls_shift/su_max 0.002
_refine_ls_shift/su_mean 0.000
_refine_ls_structure_factor_coef Fsqd
_refine_ls_weighting_details 'calc w=1/[\s^2^(Fo^2^)+(0.0552P)^2^+10.0075P] where P=(Fo^2^+2Fc^2^)/3'
_refine_ls_weighting_scheme calc
_refine_ls_wR_factor_gt 0.1059
_refine_ls_wR_factor_ref 0.1150
_reflns_number_gt 9429
_reflns_number_total 10864
_reflns_threshold_expression >2sigma(I)
_cod_data_source_file c2sc21982d.txt
_cod_data_source_block 2
_cod_original_cell_volume 4227.24(8)
_cod_original_sg_symbol_H-M 'P 21/c'
_cod_database_code 1514564

loop_
_symmetry_equiv_pos_as_xyz
'x, y, z'
'-x, y+1/2, -z+1/2'
'-x, -y, -z'
'x, -y-1/2, z-1/2'

loop_
_atom_site_label
_atom_site_type_symbol
_atom_site_fract_x
_atom_site_fract_y
_atom_site_fract_z
_atom_site_U_iso_or_equiv
_atom_site_adp_type
_atom_site_occupancy
_atom_site_symmetry_multiplicity
_atom_site_calc_flag
_atom_site_refinement_flags
_atom_site_disorder_assembly
_atom_site_disorder_group
Eu1 Eu 0.737136(14) 0.219464(9) 0.492739(9) 0.02673(6) Uani 1 1 d . . .
F1 F 1.1404(3) 0.3159(2) 0.5418(4) 0.131(2) Uani 1 1 d . . .
F2 F 1.0930(4) 0.4164(3) 0.4905(3) 0.147(2) Uani 1 1 d . . .
F3 F 1.0966(4) 0.3994(4) 0.5886(3) 0.157(3) Uani 1 1 d . . .
F7 F 0.9673(4) 0.1412(3) 0.3654(2) 0.1136(16) Uani 1 1 d . . .
F8 F 0.9103(4) 0.0398(2) 0.3785(2) 0.1042(14) Uani 1 1 d . . .
F9 F 1.0922(3) 0.0657(3) 0.4433(2) 0.1206(19) Uani 1 1 d . . .
F10 F 1.0668(3) 0.0864(2) 0.71324(18) 0.0884(11) Uani 1 1 d . . .
F11 F 1.1177(3) 0.1962(2) 0.71927(18) 0.0798(10) Uani 1 1 d . . .
F12 F 1.2110(3) 0.1162(2) 0.69081(17) 0.0907(12) Uani 1 1 d . . .
F13 F 0.4893(4) 0.2254(2) 0.22470(18) 0.0809(10) Uani 1 1 d . . .
F14 F 0.3109(3) 0.2115(2) 0.21235(17) 0.0937(13) Uani 1 1 d . . .
F15 F 0.4318(3) 0.12280(19) 0.24231(17) 0.0789(10) Uani 1 1 d . . .
F16 F 0.2597(4) 0.3368(3) 0.3908(2) 0.153(3) Uani 1 1 d . . .
F17 F 0.3428(5) 0.2898(3) 0.4971(3) 0.132(2) Uani 1 1 d . . .
F18 F 0.4087(4) 0.3808(2) 0.4748(3) 0.1029(14) Uani 1 1 d . . .
O1 O 0.7815(2) 0.32120(14) 0.57272(14) 0.0360(5) Uani 1 1 d . . .
O2 O 0.9142(3) 0.28295(14) 0.49980(17) 0.0398(6) Uani 1 1 d . . .
O3 O 0.6771(2) 0.32229(14) 0.41149(14) 0.0385(6) Uani 1 1 d . . .
O4 O 0.8419(2) 0.14547(14) 0.44530(14) 0.0357(5) Uani 1 1 d . . .
O5 O 0.9144(2) 0.17329(14) 0.59501(14) 0.0348(5) Uani 1 1 d . . .
O6 O 0.5780(2) 0.18538(14) 0.37333(14) 0.0370(6) Uani 1 1 d . . .
O7 O 0.5433(2) 0.26166(15) 0.48074(14) 0.0365(6) Uani 1 1 d . . .
N1 N 0.7113(3) 0.20087(16) 0.61071(16) 0.0300(6) Uani 1 1 d . . .
N2 N 0.6944(3) 0.38932(18) 0.62554(18) 0.0401(7) Uani 1 1 d . . .
N3 N 0.6806(3) 0.09370(16) 0.51844(17) 0.0324(6) Uani 1 1 d . . .
N4 N 0.6672(3) 0.00650(17) 0.58978(18) 0.0358(7) Uani 1 1 d . . .
C1 C 0.7129(3) 0.1351(2) 0.6381(2) 0.0347(7) Uani 1 1 d . . .
C2 C 0.7403(5) 0.1268(3) 0.7115(2) 0.0560(12) Uani 1 1 d . . .
H2 H 0.7436 0.0801 0.7313 0.067 Uiso 1 1 calc R . .
C3 C 0.7625(6) 0.1869(3) 0.7552(3) 0.0643(14) Uani 1 1 d . . .
H3 H 0.7836 0.1818 0.8057 0.077 Uiso 1 1 calc R . .
C4 C 0.7540(5) 0.2546(3) 0.7254(2) 0.0488(10) Uani 1 1 d . . .
H4 H 0.7652 0.2968 0.7540 0.059 Uiso 1 1 calc R . .
C5 C 0.7289(3) 0.2590(2) 0.6528(2) 0.0343(7) Uani 1 1 d . . .
C6 C 0.7342(3) 0.3269(2) 0.61429(19) 0.0340(7) Uani 1 1 d . . .
C7 C 0.7159(6) 0.4530(2) 0.5906(3) 0.0626(14) Uani 1 1 d . . .
H7B H 0.6633 0.4928 0.5908 0.075 Uiso 1 1 calc R . .
H7A H 0.6939 0.4416 0.5389 0.075 Uiso 1 1 calc R . .
C8 C 0.8457(7) 0.4773(3) 0.6293(4) 0.085(2) Uani 1 1 d . . .
H8A H 0.8965 0.4423 0.6207 0.128 Uiso 1 1 calc R . .
H8C H 0.8721 0.4810 0.6821 0.128 Uiso 1 1 calc R . .
H8B H 0.8530 0.5244 0.6104 0.128 Uiso 1 1 calc R . .
C9 C 0.6119(4) 0.3983(2) 0.6577(2) 0.0446(9) Uani 1 1 d . . .
H9B H 0.5925 0.3504 0.6704 0.054 Uiso 1 1 calc R . .
H9A H 0.5356 0.4201 0.6206 0.054 Uiso 1 1 calc R . .
C10 C 0.6638(5) 0.4450(3) 0.7255(3) 0.0606(13) Uani 1 1 d . . .
H10B H 0.6867 0.4918 0.7138 0.091 Uiso 1 1 calc R . .
H10C H 0.7353 0.4216 0.7641 0.091 Uiso 1 1 calc R . .
H10A H 0.6032 0.4519 0.7426 0.091 Uiso 1 1 calc R . .
C11 C 0.6880(3) 0.07798(19) 0.5833(2) 0.0324(7) Uani 1 1 d . . .
C12 C 0.6556(3) 0.02912(19) 0.4803(2) 0.0339(7) Uani 1 1 d . . .
C13 C 0.6418(3) 0.0136(2) 0.4103(2) 0.0379(8) Uani 1 1 d . . .
H13 H 0.6493 0.0501 0.3803 0.045 Uiso 1 1 calc R . .
C14 C 0.6168(4) -0.0565(2) 0.3866(3) 0.0469(10) Uani 1 1 d . . .
H14 H 0.6064 -0.0687 0.3392 0.056 Uiso 1 1 calc R . .
C15 C 0.6064(4) -0.1103(2) 0.4310(3) 0.0510(11) Uani 1 1 d . . .
H15 H 0.5890 -0.1581 0.4126 0.061 Uiso 1 1 calc R . .
C16 C 0.6205(4) -0.0964(2) 0.5006(3) 0.0470(10) Uani 1 1 d . . .
H16 H 0.6131 -0.1331 0.5304 0.056 Uiso 1 1 calc R . .
C17 C 0.6460(3) -0.0255(2) 0.5244(2) 0.0372(8) Uani 1 1 d . . .
C18 C 0.6711(4) -0.0341(2) 0.6517(2) 0.0444(9) Uani 1 1 d . . .
H18A H 0.6154 -0.0756 0.6329 0.053 Uiso 1 1 calc R . .
H18B H 0.6427 -0.0030 0.6797 0.053 Uiso 1 1 calc R . .
C19 C 0.7979(5) -0.0612(3) 0.7028(3) 0.0670(15) Uani 1 1 d . . .
H19A H 0.8237 -0.0952 0.6763 0.101 Uiso 1 1 calc R . .
H19C H 0.7975 -0.0854 0.7450 0.101 Uiso 1 1 calc R . .
H19B H 0.8540 -0.0204 0.7199 0.101 Uiso 1 1 calc R . .
C20 C 0.7262(4) 0.3807(2) 0.4112(2) 0.0406(9) Uani 1 1 d . A .
C21 C 0.8468(4) 0.3977(2) 0.4456(2) 0.0452(9) Uani 1 1 d . . .
H21 H 0.8721 0.4448 0.4411 0.054 Uiso 1 1 calc R . .
C22 C 0.9329(4) 0.3456(2) 0.4874(2) 0.0396(8) Uani 1 1 d . . .
C23 C 1.0666(5) 0.3680(3) 0.5236(4) 0.0630(14) Uani 1 1 d . . .
C24 C 0.6355(5) 0.4387(3) 0.3641(3) 0.0607(13) Uani 1 1 d D . .
F4A F 0.6912(7) 0.4867(4) 0.3386(4) 0.0792(8) Uiso 0.463(4) 1 d PD A 1
F5A F 0.5925(8) 0.4722(4) 0.3989(4) 0.0792(8) Uiso 0.463(4) 1 d PD A 1
F6A F 0.5507(7) 0.4089(4) 0.3013(4) 0.0792(8) Uiso 0.463(4) 1 d PD A 1
F4B F 0.6707(6) 0.5060(4) 0.3878(4) 0.0792(8) Uiso 0.537(4) 1 d PD A 2
F5B F 0.5369(6) 0.4395(4) 0.3807(4) 0.0792(8) Uiso 0.537(4) 1 d PD A 2
F6B F 0.5892(7) 0.4285(4) 0.2969(4) 0.0792(8) Uiso 0.537(4) 1 d PD A 2
C25 C 0.9488(3) 0.1238(2) 0.4728(2) 0.0395(8) Uani 1 1 d . . .
C26 C 1.0353(3) 0.1220(2) 0.5463(2) 0.0422(9) Uani 1 1 d . . .
H26 H 1.1139 0.1044 0.5589 0.051 Uiso 1 1 calc R . .
C27 C 1.0090(3) 0.14524(19) 0.6014(2) 0.0345(7) Uani 1 1 d . . .
C28 C 1.1035(4) 0.1358(3) 0.6817(2) 0.0519(11) Uani 1 1 d . . .
C29 C 0.9866(5) 0.0956(4) 0.4163(3) 0.0708(17) Uani 1 1 d . . .
C30 C 0.4752(3) 0.2106(2) 0.3340(2) 0.0360(8) Uani 1 1 d . . .
C31 C 0.4029(3) 0.2521(2) 0.3547(2) 0.0408(8) Uani 1 1 d . . .
H31 H 0.3243 0.2656 0.3187 0.049 Uiso 1 1 calc R . .
C33 C 0.3579(4) 0.3185(3) 0.4452(3) 0.0544(12) Uani 1 1 d . . .
C32 C 0.4439(3) 0.2739(2) 0.4271(2) 0.0367(8) Uani 1 1 d . . .
C34 C 0.4252(4) 0.1928(3) 0.2523(2) 0.0519(11) Uani 1 1 d . . .

loop_
_atom_site_aniso_label
_atom_site_aniso_U_11
_atom_site_aniso_U_22
_atom_site_aniso_U_33
_atom_site_aniso_U_23
_atom_site_aniso_U_13
_atom_site_aniso_U_12
Eu1 0.02443(10) 0.02713(10) 0.02853(10) 0.00337(6) 0.01217(7) 0.00344(6)
F1 0.045(2) 0.086(3) 0.239(6) 0.015(3) 0.048(3) -0.0066(19)
F2 0.075(3) 0.175(5) 0.159(5) 0.080(4) 0.028(3) -0.052(3)
F3 0.080(3) 0.242(7) 0.130(4) -0.085(5) 0.033(3) -0.059(4)
F7 0.136(4) 0.154(4) 0.094(3) 0.032(3) 0.091(3) 0.045(3)
F8 0.095(3) 0.116(3) 0.080(2) -0.044(2) 0.022(2) 0.029(2)
F9 0.0534(19) 0.225(5) 0.072(2) -0.033(3) 0.0191(17) 0.063(3)
F10 0.090(3) 0.103(3) 0.0530(18) 0.0338(18) 0.0165(17) 0.008(2)
F11 0.0518(18) 0.094(2) 0.0577(18) -0.0281(17) -0.0050(14) 0.0081(17)
F12 0.0407(16) 0.151(4) 0.0559(18) -0.004(2) 0.0016(14) 0.0413(19)
F13 0.099(3) 0.103(3) 0.0519(18) 0.0010(16) 0.0451(19) -0.009(2)
F14 0.0549(19) 0.156(4) 0.0398(16) -0.0178(18) -0.0039(14) 0.031(2)
F15 0.091(2) 0.072(2) 0.0584(18) -0.0275(16) 0.0220(17) -0.0061(18)
F16 0.071(3) 0.248(6) 0.086(3) -0.058(3) -0.009(2) 0.098(3)
F17 0.165(5) 0.126(4) 0.193(5) 0.056(3) 0.156(5) 0.072(3)
F18 0.098(3) 0.082(3) 0.124(3) -0.031(2) 0.047(3) 0.026(2)
O1 0.0430(15) 0.0325(13) 0.0362(13) 0.0002(10) 0.0215(12) 0.0008(11)
O2 0.0370(14) 0.0329(14) 0.0550(17) 0.0064(11) 0.0260(14) 0.0014(10)
O3 0.0402(14) 0.0385(14) 0.0340(13) 0.0081(11) 0.0146(11) 0.0030(11)
O4 0.0264(12) 0.0397(14) 0.0381(13) -0.0023(11) 0.0123(11) 0.0052(10)
O5 0.0265(12) 0.0400(14) 0.0346(13) 0.0049(10) 0.0114(10) 0.0043(10)
O6 0.0306(13) 0.0393(14) 0.0362(13) -0.0010(11) 0.0111(11) 0.0064(11)
O7 0.0292(13) 0.0457(15) 0.0331(13) 0.0045(11) 0.0131(11) 0.0091(11)
N1 0.0262(14) 0.0337(15) 0.0298(14) 0.0038(11) 0.0125(12) 0.0032(11)
N2 0.0496(19) 0.0366(17) 0.0353(16) 0.0004(13) 0.0205(15) 0.0062(14)
N3 0.0286(14) 0.0298(14) 0.0377(15) 0.0015(12) 0.0144(13) -0.0013(11)
N4 0.0315(15) 0.0318(15) 0.0435(17) 0.0073(13) 0.0168(14) 0.0012(12)
C1 0.0331(18) 0.0370(18) 0.0340(18) 0.0067(14) 0.0154(15) 0.0014(14)
C2 0.086(4) 0.043(2) 0.041(2) 0.0089(18) 0.031(2) -0.002(2)
C3 0.102(4) 0.057(3) 0.035(2) 0.008(2) 0.033(3) 0.000(3)
C4 0.066(3) 0.046(2) 0.036(2) -0.0005(17) 0.025(2) 0.001(2)
C5 0.0332(18) 0.0362(18) 0.0325(17) 0.0024(14) 0.0143(15) 0.0036(14)
C6 0.0338(18) 0.0355(18) 0.0285(16) -0.0014(13) 0.0108(14) -0.0003(14)
C7 0.110(5) 0.032(2) 0.065(3) 0.008(2) 0.057(3) 0.015(2)
C8 0.136(6) 0.054(3) 0.107(5) -0.028(3) 0.092(5) -0.036(4)
C9 0.045(2) 0.049(2) 0.039(2) -0.0046(17) 0.0186(18) 0.0091(18)
C10 0.066(3) 0.068(3) 0.046(2) -0.014(2) 0.025(2) 0.008(2)
C11 0.0256(16) 0.0330(17) 0.0378(18) 0.0079(14) 0.0140(14) 0.0019(13)
C12 0.0225(15) 0.0324(17) 0.0439(19) 0.0001(14) 0.0129(15) 0.0011(13)
C13 0.0302(18) 0.0369(19) 0.044(2) -0.0027(15) 0.0151(16) 0.0018(14)
C14 0.036(2) 0.047(2) 0.050(2) -0.0099(18) 0.0123(18) 0.0011(17)
C15 0.041(2) 0.034(2) 0.068(3) -0.0097(19) 0.017(2) -0.0010(16)
C16 0.037(2) 0.0328(19) 0.066(3) 0.0015(18) 0.018(2) -0.0015(16)
C17 0.0257(17) 0.0339(18) 0.052(2) 0.0037(16) 0.0174(16) 0.0016(14)
C18 0.044(2) 0.039(2) 0.053(2) 0.0151(17) 0.0244(19) 0.0003(17)
C19 0.058(3) 0.074(4) 0.066(3) 0.031(3) 0.026(3) 0.020(3)
C20 0.054(2) 0.0346(19) 0.0309(18) 0.0064(14) 0.0180(17) 0.0041(17)
C21 0.058(3) 0.0332(19) 0.043(2) 0.0053(16) 0.022(2) -0.0053(17)
C22 0.044(2) 0.0370(19) 0.045(2) -0.0006(16) 0.0260(18) -0.0049(16)
C23 0.047(3) 0.053(3) 0.091(4) 0.005(3) 0.033(3) -0.010(2)
C24 0.079(4) 0.047(3) 0.043(2) 0.0151(19) 0.016(2) 0.008(2)
C25 0.0292(18) 0.044(2) 0.044(2) -0.0033(16) 0.0158(16) 0.0058(15)
C26 0.0281(18) 0.049(2) 0.045(2) -0.0012(17) 0.0127(16) 0.0092(16)
C27 0.0263(16) 0.0331(18) 0.0362(18) 0.0034(14) 0.0077(14) -0.0002(13)
C28 0.037(2) 0.066(3) 0.040(2) 0.002(2) 0.0063(18) 0.015(2)
C29 0.045(3) 0.111(5) 0.050(3) -0.011(3) 0.017(2) 0.031(3)
C30 0.0315(18) 0.0386(19) 0.0330(18) 0.0003(14) 0.0108(15) 0.0002(14)
C31 0.0278(18) 0.049(2) 0.0366(19) 0.0016(16) 0.0075(15) 0.0078(16)
C33 0.042(2) 0.061(3) 0.058(3) -0.002(2) 0.021(2) 0.019(2)
C32 0.0287(18) 0.0377(19) 0.041(2) 0.0033(15) 0.0137(16) 0.0053(14)
C34 0.045(2) 0.066(3) 0.037(2) -0.003(2) 0.0119(19) 0.004(2)

loop_
_atom_type_symbol
_atom_type_description
_atom_type_scat_dispersion_real
_atom_type_scat_dispersion_imag
_atom_type_scat_source
C C 0.0033 0.0016 'International Tables Vol C Tables 4.2.6.8 and 6.1.1.4'
H H 0.0000 0.0000 'International Tables Vol C Tables 4.2.6.8 and 6.1.1.4'
Eu Eu -0.1578 3.6682 'International Tables Vol C Tables 4.2.6.8 and 6.1.1.4'
F F 0.0171 0.0103 'International Tables Vol C Tables 4.2.6.8 and 6.1.1.4'
N N 0.0061 0.0033 'International Tables Vol C Tables 4.2.6.8 and 6.1.1.4'
O O 0.0106 0.0060 'International Tables Vol C Tables 4.2.6.8 and 6.1.1.4'

loop_
_geom_angle_atom_site_label_1
_geom_angle_atom_site_label_2
_geom_angle_atom_site_label_3
_geom_angle
O4 Eu1 O1 137.39(9)
O4 Eu1 O5 72.22(9)
O1 Eu1 O5 81.63(9)
O4 Eu1 O3 103.06(9)
O1 Eu1 O3 75.48(10)
O5 Eu1 O3 138.94(9)
O4 Eu1 O6 77.51(9)
O1 Eu1 O6 136.29(9)
O5 Eu1 O6 141.89(9)
O3 Eu1 O6 70.12(9)
O4 Eu1 O7 147.64(9)
O1 Eu1 O7 73.75(9)
O5 Eu1 O7 132.25(9)
O3 Eu1 O7 72.58(9)
O6 Eu1 O7 70.84(9)
O4 Eu1 O2 69.69(9)
O1 Eu1 O2 70.32(9)
O5 Eu1 O2 71.27(9)
O3 Eu1 O2 69.09(9)
O6 Eu1 O2 118.75(10)
O7 Eu1 O2 132.46(9)
O4 Eu1 N3 79.33(9)
O1 Eu1 N3 125.16(9)
O5 Eu1 N3 73.97(9)
O3 Eu1 N3 146.64(9)
O6 Eu1 N3 78.19(9)
O7 Eu1 N3 87.67(9)
O2 Eu1 N3 138.86(9)
O4 Eu1 N1 128.83(9)
O1 Eu1 N1 63.67(9)
O5 Eu1 N1 66.36(9)
O3 Eu1 N1 127.86(9)
O6 Eu1 N1 120.70(9)
O7 Eu1 N1 66.11(9)
O2 Eu1 N1 120.26(10)
N3 Eu1 N1 61.62(10)
O4 Eu1 C6 151.50(9)
O1 Eu1 C6 19.59(9)
O5 Eu1 C6 83.04(9)
O3 Eu1 C6 86.22(9)
O6 Eu1 C6 130.69(9)
O7 Eu1 C6 60.81(9)
O2 Eu1 C6 89.36(10)
N3 Eu1 C6 107.65(10)
N1 Eu1 C6 46.36(9)
C6 O1 Eu1 120.3(2)
C22 O2 Eu1 133.8(3)
C20 O3 Eu1 134.0(3)
C25 O4 Eu1 132.1(2)
C27 O5 Eu1 133.6(2)
C30 O6 Eu1 132.4(2)
C32 O7 Eu1 133.2(3)
C5 N1 C1 119.9(3)
C5 N1 Eu1 116.1(2)
C1 N1 Eu1 121.7(2)
C6 N2 C9 125.2(3)
C6 N2 C7 116.9(3)
C9 N2 C7 116.8(3)
C11 N3 C12 105.7(3)
C11 N3 Eu1 120.7(2)
C12 N3 Eu1 133.0(2)
C11 N4 C17 106.5(3)
C11 N4 C18 130.8(3)
C17 N4 C18 122.7(3)
N1 C1 C2 120.2(4)
N1 C1 C11 112.3(3)
C2 C1 C11 127.4(4)
C3 C2 C1 119.3(4)
C3 C2 H2 120.3
C1 C2 H2 120.3
C2 C3 C4 119.9(4)
C2 C3 H3 120.0
C4 C3 H3 120.0
C5 C4 C3 117.8(4)
C5 C4 H4 121.1
C3 C4 H4 121.1
N1 C5 C4 122.7(4)
N1 C5 C6 111.8(3)
C4 C5 C6 125.0(4)
O1 C6 N2 122.0(3)
O1 C6 C5 115.9(3)
N2 C6 C5 122.1(3)
O1 C6 Eu1 40.09(17)
N2 C6 Eu1 145.2(3)
C5 C6 Eu1 84.6(2)
N2 C7 C8 112.2(5)
N2 C7 H7B 109.2
C8 C7 H7B 109.2
N2 C7 H7A 109.2
C8 C7 H7A 109.2
H7B C7 H7A 107.9
C7 C8 H8A 109.5
C7 C8 H8C 109.5
H8A C8 H8C 109.5
C7 C8 H8B 109.5
H8A C8 H8B 109.5
H8C C8 H8B 109.5
N2 C9 C10 112.9(4)
N2 C9 H9B 109.0
C10 C9 H9B 109.0
N2 C9 H9A 109.0
C10 C9 H9A 109.0
H9B C9 H9A 107.8
C9 C10 H10B 109.5
C9 C10 H10C 109.5
H10B C10 H10C 109.5
C9 C10 H10A 109.5
H10B C10 H10A 109.5
H10C C10 H10A 109.5
N3 C11 N4 112.5(3)
N3 C11 C1 120.1(3)
N4 C11 C1 127.4(3)
N3 C12 C13 130.4(3)
N3 C12 C17 108.9(3)
C13 C12 C17 120.6(3)
C14 C13 C12 117.3(4)
C14 C13 H13 121.3
C12 C13 H13 121.3
C13 C14 C15 121.4(4)
C13 C14 H14 119.3
C15 C14 H14 119.3
C16 C15 C14 122.3(4)
C16 C15 H15 118.9
C14 C15 H15 118.9
C15 C16 C17 116.2(4)
C15 C16 H16 121.9
C17 C16 H16 121.9
N4 C17 C16 131.4(4)
N4 C17 C12 106.4(3)
C16 C17 C12 122.2(4)
N4 C18 C19 112.1(4)
N4 C18 H18A 109.2
C19 C18 H18A 109.2
N4 C18 H18B 109.2
C19 C18 H18B 109.2
H18A C18 H18B 107.9
C18 C19 H19A 109.5
C18 C19 H19C 109.5
H19A C19 H19C 109.5
C18 C19 H19B 109.5
H19A C19 H19B 109.5
H19C C19 H19B 109.5
O3 C20 C21 128.5(4)
O3 C20 C24 113.1(4)
C21 C20 C24 118.3(4)
C20 C21 C22 120.2(4)
C20 C21 H21 119.9
C22 C21 H21 119.9
O2 C22 C21 127.6(4)
O2 C22 C23 114.9(4)
C21 C22 C23 117.5(4)
F2 C23 F1 111.6(5)
F2 C23 F3 101.8(6)
F1 C23 F3 102.0(6)
F2 C23 C22 115.3(5)
F1 C23 C22 114.5(4)
F3 C23 C22 109.9(4)
F6B C24 F5A 127.9(7)
F6B C24 F4B 117.0(6)
F5A C24 F4B 58.6(5)
F6B C24 F6A 28.3(4)
F5A C24 F6A 113.5(7)
F4B C24 F6A 135.3(6)
F6B C24 F4A 74.5(5)
F5A C24 F4A 108.9(6)
F4B C24 F4A 52.8(4)
F6A C24 F4A 102.4(6)
F6B C24 F5B 105.0(6)
F5A C24 F5B 37.2(4)
F4B C24 F5B 94.5(5)
F6A C24 F5B 81.4(6)
F4A C24 F5B 137.0(6)
F6B C24 C20 114.9(5)
F5A C24 C20 112.1(5)
F4B C24 C20 113.8(5)
F6A C24 C20 109.6(5)
F4A C24 C20 109.9(5)
F5B C24 C20 108.8(4)
O4 C25 C26 129.0(4)
O4 C25 C29 113.9(4)
C26 C25 C29 117.1(4)
C27 C26 C25 121.3(3)
C27 C26 H26 119.3
C25 C26 H26 119.3
O5 C27 C26 128.2(3)
O5 C27 C28 112.5(3)
C26 C27 C28 119.3(3)
F12 C28 F10 107.4(4)
F12 C28 F11 107.3(4)
F10 C28 F11 106.7(4)
F12 C28 C27 114.2(4)
F10 C28 C27 109.8(4)
F11 C28 C27 111.1(4)
F7 C29 F9 113.8(6)
F7 C29 F8 102.6(5)
F9 C29 F8 102.7(5)
F7 C29 C25 112.6(5)
F9 C29 C25 115.5(4)
F8 C29 C25 108.0(5)
O6 C30 C31 128.7(4)
O6 C30 C34 113.9(4)
C31 C30 C34 117.4(4)
C32 C31 C30 121.2(3)
C32 C31 H31 119.4
C30 C31 H31 119.4
F16 C33 F17 113.1(6)
F16 C33 F18 103.4(5)
F17 C33 F18 101.8(5)
F16 C33 C32 115.6(4)
F17 C33 C32 111.5(4)
F18 C33 C32 110.1(4)
O7 C32 C31 128.2(4)
O7 C32 C33 114.1(4)
C31 C32 C33 117.8(4)
F14 C34 F13 107.8(4)
F14 C34 F15 106.8(4)
F13 C34 F15 106.8(4)
F14 C34 C30 113.6(4)
F13 C34 C30 110.4(4)
F15 C34 C30 111.1(4)

loop_
_geom_bond_atom_site_label_1
_geom_bond_atom_site_label_2
_geom_bond_distance
Eu1 O4 2.394(2)
Eu1 O1 2.396(3)
Eu1 O5 2.397(2)
Eu1 O3 2.417(3)
Eu1 O6 2.421(3)
Eu1 O7 2.445(3)
Eu1 O2 2.450(3)
Eu1 N3 2.566(3)
Eu1 N1 2.612(3)
Eu1 C6 3.212(4)
F1 C23 1.269(7)
F2 C23 1.260(6)
F3 C23 1.343(8)
F7 C29 1.279(7)
F8 C29 1.378(8)
F9 C29 1.295(6)
F10 C28 1.321(6)
F11 C28 1.327(6)
F12 C28 1.318(5)
F13 C34 1.323(6)
F14 C34 1.322(6)
F15 C34 1.325(6)
F16 C33 1.265(6)
F17 C33 1.281(7)
F18 C33 1.326(7)
O1 C6 1.248(4)
O2 C22 1.238(5)
O3 C20 1.247(5)
O4 C25 1.250(4)
O5 C27 1.241(4)
O6 C30 1.250(5)
O7 C32 1.242(5)
N1 C5 1.336(5)
N1 C1 1.342(5)
N2 C6 1.323(5)
N2 C9 1.468(5)
N2 C7 1.472(6)
N3 C11 1.326(5)
N3 C12 1.388(5)
N4 C11 1.372(5)
N4 C17 1.379(5)
N4 C18 1.460(5)
C1 C2 1.393(5)
C1 C11 1.472(5)
C2 C3 1.379(7)
C2 H2 0.9500
C3 C4 1.382(7)
C3 H3 0.9500
C4 C5 1.377(5)
C4 H4 0.9500
C5 C6 1.508(5)
C7 C8 1.506(9)
C7 H7B 0.9900
C7 H7A 0.9900
C8 H8A 0.9800
C8 H8C 0.9800
C8 H8B 0.9800
C9 C10 1.509(6)
C9 H9B 0.9900
C9 H9A 0.9900
C10 H10B 0.9800
C10 H10C 0.9800
C10 H10A 0.9800
C12 C13 1.396(5)
C12 C17 1.403(5)
C13 C14 1.377(6)
C13 H13 0.9500
C14 C15 1.399(7)
C14 H14 0.9500
C15 C16 1.382(7)
C15 H15 0.9500
C16 C17 1.390(6)
C16 H16 0.9500
C18 C19 1.525(6)
C18 H18A 0.9900
C18 H18B 0.9900
C19 H19A 0.9800
C19 H19C 0.9800
C19 H19B 0.9800
C20 C21 1.372(6)
C20 C24 1.539(6)
C21 C22 1.406(6)
C21 H21 0.9500
C22 C23 1.537(6)
C24 F6B 1.239(8)
C24 F5A 1.242(8)
C24 F4B 1.341(8)
C24 F6A 1.352(8)
C24 F4A 1.375(8)
C24 F5B 1.422(8)
C25 C26 1.392(5)
C25 C29 1.535(6)
C26 C27 1.386(6)
C26 H26 0.9500
C27 C28 1.532(5)
C30 C31 1.394(5)
C30 C34 1.531(6)
C31 C32 1.392(6)
C31 H31 0.9500
C33 C32 1.532(6)
